data_1514799
loop_
_publ_author_name
'Chen, Yong-Qiang'
'Li, Guo-Rong'
'Chang, Ze'
'Qu, Yang-Kun'
'Zhang, Ying-Hui'
'Bu, Xian-He'

_publ_section_title
;
 A Cu(i) metal--organic framework with 4-fold helical channels for sensing
 anions
;
_journal_issue 9
_journal_name_full 'Chemical Science'
_journal_page_first 3678
_journal_paper_doi 10.1039/c3sc00057e
_journal_volume 4
_journal_year 2013
_chemical_formula_sum 'C20 H16 Cu N5 O4'
_chemical_formula_weight 453.92
_chemical_name_systematic
;
?
;
_space_group_IT_number 14
_symmetry_cell_setting monoclinic
_symmetry_space_group_name_Hall '-P 2ybc'
_symmetry_space_group_name_H-M 'P 1 21/c 1'
_atom_sites_solution_hydrogens geom
_atom_sites_solution_primary direct
_atom_sites_solution_secondary difmap
_audit_creation_method SHELXL-97
_cell_angle_alpha 90.00
_cell_angle_beta 102.09(3)
_cell_angle_gamma 90.00
_cell_formula_units_Z 4
_cell_length_a 9.3990(19)
_cell_length_b 9.848(2)
_cell_length_c 21.834(4)
_cell_measurement_temperature 293(2)
_cell_volume 1976.2(7)
_computing_cell_refinement SMART
_computing_data_collection 'CrystalClear (Rigaku/MSC Inc., 2005)'
_computing_data_reduction 'CrystalClear (Rigaku/MSC Inc., 2005)'
_computing_molecular_graphics 'SHELXTL (Bruker, 1998)'
_computing_publication_material SHELXTL
_computing_structure_refinement 'SHELXL-97 (Sheldrick, 1997)'
_computing_structure_solution 'SHELXS-97 (Sheldrick, 1990)'
_diffrn_ambient_temperature 293(2)
_diffrn_measured_fraction_theta_full 0.998
_diffrn_measured_fraction_theta_max 0.998
_diffrn_measurement_device_type scx-mini
_diffrn_measurement_method '\w scan'
_diffrn_radiation_monochromator graphite
_diffrn_radiation_source 'fine-focus sealed tube'
_diffrn_radiation_type MoK\a
_diffrn_radiation_wavelength 0.71073
_diffrn_reflns_av_R_equivalents 0.1171
_diffrn_reflns_av_sigmaI/netI 0.0959
_diffrn_reflns_limit_h_max 10
_diffrn_reflns_limit_h_min -10
_diffrn_reflns_limit_k_max 11
_diffrn_reflns_limit_k_min -11
_diffrn_reflns_limit_l_max 25
_diffrn_reflns_limit_l_min -25
_diffrn_reflns_number 14334
_diffrn_reflns_theta_full 24.50
_diffrn_reflns_theta_max 24.50
_diffrn_reflns_theta_min 3.03
_exptl_absorpt_coefficient_mu 1.143
_exptl_absorpt_correction_T_max 0.778
_exptl_absorpt_correction_T_min 0.717
_exptl_absorpt_correction_type multi-scan
_exptl_absorpt_process_details 'SADABS (Bruker, 1998)'
_exptl_crystal_colour orange
_exptl_crystal_density_diffrn 1.526
_exptl_crystal_density_method 'not measured'
_exptl_crystal_description BLOCK
_exptl_crystal_F_000 928
_exptl_crystal_size_max 0.30
_exptl_crystal_size_mid 0.28
_exptl_crystal_size_min 0.22
_refine_diff_density_max 0.762
_refine_diff_density_min -0.403
_refine_diff_density_rms 0.086
_refine_ls_extinction_method none
_refine_ls_goodness_of_fit_ref 1.019
_refine_ls_hydrogen_treatment constr
_refine_ls_matrix_type full
_refine_ls_number_parameters 272
_refine_ls_number_reflns 3275
_refine_ls_number_restraints 1
_refine_ls_restrained_S_all 1.019
_refine_ls_R_factor_all 0.1686
_refine_ls_R_factor_gt 0.0962
_refine_ls_shift/su_max 0.173
_refine_ls_shift/su_mean 0.012
_refine_ls_structure_factor_coef Fsqd
_refine_ls_weighting_details 'calc w=1/[\s^2^(Fo^2^)+(0.1235P)^2^+3.0332P] where P=(Fo^2^+2Fc^2^)/3'
_refine_ls_weighting_scheme calc
_refine_ls_wR_factor_gt 0.2284
_refine_ls_wR_factor_ref 0.2701
_reflns_number_gt 1812
_reflns_number_total 3275
_reflns_threshold_expression >2sigma(I)
_cod_data_source_file c3sc00057e.txt
_cod_data_source_block 1'
_cod_depositor_comments
;
The following automatic conversions were performed:

'_symmetry_cell_setting' value 'Monoclinic' changed to 'monoclinic'
according to
/usr/data/users/saulius/automatic-downloads/retrospective/RSC/lib/dictionaries/cif_core.dic
dictionary named 'cif_core.dic' version 2.4.2 from
2011-04-26.

'_exptl_absorpt_correction_type' value 'Multi-Scan'
changed to 'multi-scan' according to
/usr/data/users/saulius/automatic-downloads/retrospective/RSC/lib/dictionaries/cif_core.dic
dictionary named 'cif_core.dic' version 2.4.2 from 2011-04-26.

Automatic conversion script
Id: cif_fix_values 2281 2013-09-26 08:29:07Z andrius 
;
_cod_original_sg_symbol_H-M 'P 21/c'
_cod_database_code 1514799

loop_
_symmetry_equiv_pos_as_xyz
'x, y, z'
'-x, y+1/2, -z+1/2'
'-x, -y, -z'
'x, -y-1/2, z-1/2'

loop_
_atom_site_label
_atom_site_type_symbol
_atom_site_fract_x
_atom_site_fract_y
_atom_site_fract_z
_atom_site_U_iso_or_equiv
_atom_site_adp_type
_atom_site_occupancy
_atom_site_symmetry_multiplicity
_atom_site_calc_flag
_atom_site_refinement_flags
O4 O 0.6612(10) 0.1469(10) 0.2841(5) 0.173(4) Uani 1 1 d .
N5 N 0.4725(11) 0.8634(15) 0.3573(7) 0.137(5) Uani 1 1 d D
Cu1 Cu 0.21073(13) 0.13988(13) 0.33778(5) 0.0862(6) Uani 1 1 d .
N1 N 0.3628(7) 0.2686(7) 0.3774(3) 0.0621(17) Uani 1 1 d .
N2 N 1.1017(8) 1.0181(7) 0.3911(3) 0.0701(19) Uani 1 1 d .
N3 N 1.1183(10) 0.4089(10) 0.7493(3) 0.084(2) Uani 1 1 d .
N4 N 0.7824(7) 0.4833(7) 0.5350(3) 0.0680(19) Uani 1 1 d .
C1 C 0.4322(9) 0.2432(9) 0.4374(4) 0.070(2) Uani 1 1 d .
H1A H 0.4037 0.1680 0.4576 0.084 Uiso 1 1 calc R
C2 C 0.5437(9) 0.3241(8) 0.4698(4) 0.061(2) Uani 1 1 d .
H2A H 0.5855 0.3042 0.5113 0.074 Uiso 1 1 calc R
C3 C 0.5937(8) 0.4356(8) 0.4405(3) 0.055(2) Uani 1 1 d .
C4 C 0.5218(9) 0.4606(9) 0.3785(4) 0.068(2) Uani 1 1 d .
H4A H 0.5490 0.5340 0.3568 0.082 Uiso 1 1 calc R
C5 C 0.4094(9) 0.3753(9) 0.3496(4) 0.066(2) Uani 1 1 d .
H5A H 0.3641 0.3939 0.3083 0.079 Uiso 1 1 calc R
C6 C 0.7197(8) 0.5209(8) 0.4747(3) 0.0518(19) Uani 1 1 d .
C7 C 0.8997(7) 0.5577(8) 0.5668(3) 0.0526(19) Uani 1 1 d .
C8 C 0.9540(7) 0.6664(7) 0.5406(3) 0.0483(18) Uani 1 1 d .
H8A H 1.0327 0.7140 0.5637 0.058 Uiso 1 1 calc R
C9 C 0.8929(8) 0.7065(8) 0.4800(3) 0.0534(19) Uani 1 1 d .
C10 C 0.7712(8) 0.6343(8) 0.4470(4) 0.057(2) Uani 1 1 d .
H10A H 0.7252 0.6617 0.4070 0.069 Uiso 1 1 calc R
C11 C 0.9591(8) 0.8193(8) 0.4508(4) 0.057(2) Uani 1 1 d .
C12 C 1.1058(9) 0.8523(8) 0.4719(4) 0.068(2) Uani 1 1 d .
H12A H 1.1605 0.8083 0.5066 0.082 Uiso 1 1 calc R
C13 C 1.1706(10) 0.9511(9) 0.4408(4) 0.076(3) Uani 1 1 d .
H13A H 1.2684 0.9709 0.4561 0.092 Uiso 1 1 calc R
C14 C 0.9606(10) 0.9919(10) 0.3716(4) 0.076(3) Uani 1 1 d .
H14A H 0.9086 1.0416 0.3380 0.092 Uiso 1 1 calc R
C15 C 0.8866(10) 0.8936(10) 0.3988(4) 0.077(3) Uani 1 1 d .
H15A H 0.7886 0.8772 0.3823 0.093 Uiso 1 1 calc R
C16 C 0.9734(8) 0.5082(8) 0.6308(3) 0.055(2) Uani 1 1 d .
C17 C 0.9166(10) 0.4023(8) 0.6604(4) 0.069(2) Uani 1 1 d .
H17A H 0.8291 0.3620 0.6413 0.082 Uiso 1 1 calc R
C18 C 0.9909(12) 0.3567(9) 0.7187(4) 0.083(3) Uani 1 1 d .
H18A H 0.9502 0.2861 0.7375 0.099 Uiso 1 1 calc R
C19 C 1.1723(10) 0.5141(11) 0.7210(4) 0.084(3) Uani 1 1 d .
H19A H 1.2597 0.5532 0.7412 0.101 Uiso 1 1 calc R
C20 C 1.1033(9) 0.5656(9) 0.6637(4) 0.070(2) Uani 1 1 d .
H20A H 1.1435 0.6393 0.6468 0.084 Uiso 1 1 calc R
H4WB H 0.6268 0.0839 0.2993 0.084 Uiso 1 1 d R
H4WA H 0.6205 0.1932 0.2509 0.084 Uiso 1 1 d R
O1 O 0.5285(13) 0.8229(16) 0.3139(6) 0.196(5) Uani 1 1 d D
O2 O 0.4993(17) 0.9471(17) 0.3827(13) 0.408(19) Uani 1 1 d D
O3 O 0.3839(15) 0.7875(16) 0.3666(7) 0.223(6) Uani 1 1 d D

loop_
_atom_site_aniso_label
_atom_site_aniso_U_11
_atom_site_aniso_U_22
_atom_site_aniso_U_33
_atom_site_aniso_U_23
_atom_site_aniso_U_13
_atom_site_aniso_U_12
O4 0.107(7) 0.179(10) 0.221(11) 0.087(8) 0.008(7) 0.002(6)
N5 0.042(6) 0.147(11) 0.216(14) -0.092(11) 0.015(7) -0.013(6)
Cu1 0.0815(9) 0.0967(10) 0.0743(8) -0.0136(6) 0.0022(6) -0.0349(7)
N1 0.057(4) 0.063(5) 0.063(4) -0.001(4) 0.007(3) -0.009(3)
N2 0.063(5) 0.079(5) 0.065(4) -0.002(4) 0.004(4) -0.019(4)
N3 0.087(6) 0.108(7) 0.056(5) 0.000(5) 0.015(4) 0.024(5)
N4 0.057(4) 0.064(5) 0.080(5) -0.004(4) 0.009(4) -0.005(3)
C1 0.069(6) 0.061(5) 0.078(6) -0.002(5) 0.012(5) -0.014(4)
C2 0.062(5) 0.059(5) 0.063(5) 0.008(4) 0.012(4) -0.005(4)
C3 0.044(4) 0.061(5) 0.056(5) -0.006(4) 0.005(4) -0.007(4)
C4 0.063(5) 0.074(6) 0.064(5) 0.009(4) 0.006(4) -0.013(4)
C5 0.060(5) 0.074(6) 0.056(5) 0.001(4) -0.002(4) -0.011(5)
C6 0.042(4) 0.059(5) 0.051(5) -0.001(4) 0.002(4) 0.006(4)
C7 0.039(4) 0.061(5) 0.060(5) -0.008(4) 0.015(4) -0.009(4)
C8 0.031(4) 0.063(5) 0.047(4) -0.009(4) 0.001(3) -0.012(3)
C9 0.042(4) 0.052(5) 0.066(5) -0.005(4) 0.011(4) 0.000(4)
C10 0.050(5) 0.060(5) 0.060(5) 0.001(4) 0.006(4) -0.002(4)
C11 0.052(5) 0.056(5) 0.059(5) -0.005(4) 0.006(4) -0.014(4)
C12 0.055(5) 0.057(5) 0.082(6) 0.002(4) -0.012(4) -0.013(4)
C13 0.063(6) 0.070(6) 0.084(6) -0.004(5) -0.013(5) -0.017(5)
C14 0.073(7) 0.095(7) 0.054(5) 0.010(5) -0.003(5) -0.007(5)
C15 0.056(5) 0.103(7) 0.069(6) 0.015(5) 0.003(4) -0.014(5)
C16 0.048(5) 0.061(5) 0.056(5) -0.001(4) 0.012(4) 0.001(4)
C17 0.073(6) 0.064(6) 0.064(5) -0.002(4) 0.004(5) -0.012(5)
C18 0.103(8) 0.074(7) 0.071(6) 0.015(5) 0.020(6) 0.000(6)
C19 0.066(6) 0.117(8) 0.063(6) -0.006(6) -0.004(5) 0.000(6)
C20 0.058(5) 0.080(6) 0.065(5) 0.001(5) -0.003(4) -0.016(5)
O1 0.128(9) 0.297(16) 0.157(10) -0.013(10) 0.020(8) -0.004(10)
O2 0.212(15) 0.263(17) 0.84(5) -0.37(3) 0.31(2) -0.140(14)
O3 0.157(11) 0.246(15) 0.277(15) -0.072(12) 0.071(10) -0.077(11)

loop_
_atom_type_symbol
_atom_type_description
_atom_type_scat_dispersion_real
_atom_type_scat_dispersion_imag
_atom_type_scat_source
C C 0.0033 0.0016 'International Tables Vol C Tables 4.2.6.8 and 6.1.1.4'
H H 0.0000 0.0000 'International Tables Vol C Tables 4.2.6.8 and 6.1.1.4'
N N 0.0061 0.0033 'International Tables Vol C Tables 4.2.6.8 and 6.1.1.4'
O O 0.0106 0.0060 'International Tables Vol C Tables 4.2.6.8 and 6.1.1.4'
Cu Cu 0.3201 1.2651 'International Tables Vol C Tables 4.2.6.8 and 6.1.1.4'

loop_
_geom_angle_atom_site_label_1
_geom_angle_atom_site_label_2
_geom_angle_atom_site_label_3
_geom_angle
_geom_angle_site_symmetry_1
_geom_angle_site_symmetry_3
O2 N5 O1 126.3(19) . .
O2 N5 O3 122.6(19) . .
O1 N5 O3 111.1(14) . .
N1 Cu1 N3 134.9(3) . 4_465
N1 Cu1 N2 121.4(3) . 1_445
N3 Cu1 N2 103.6(3) 4_465 1_445
C5 N1 C1 116.6(7) . .
C5 N1 Cu1 125.8(5) . .
C1 N1 Cu1 117.5(5) . .
C14 N2 C13 116.9(7) . .
C14 N2 Cu1 120.4(6) . 1_665
C13 N2 Cu1 122.2(6) . 1_665
C19 N3 C18 116.4(8) . .
C19 N3 Cu1 119.6(7) . 4_666
C18 N3 Cu1 123.3(7) . 4_666
C7 N4 C6 118.2(7) . .
N1 C1 C2 123.1(8) . .
C1 C2 C3 120.4(7) . .
C2 C3 C4 116.0(7) . .
C2 C3 C6 120.8(7) . .
C4 C3 C6 123.2(7) . .
C5 C4 C3 119.9(7) . .
N1 C5 C4 124.0(7) . .
N4 C6 C10 120.6(7) . .
N4 C6 C3 117.1(7) . .
C10 C6 C3 122.2(7) . .
C8 C7 N4 122.4(7) . .
C8 C7 C16 120.3(6) . .
N4 C7 C16 117.2(7) . .
C7 C8 C9 120.6(6) . .
C8 C9 C10 118.3(7) . .
C8 C9 C11 119.9(6) . .
C10 C9 C11 121.8(7) . .
C6 C10 C9 119.8(7) . .
C12 C11 C15 115.0(7) . .
C12 C11 C9 120.5(7) . .
C15 C11 C9 124.3(7) . .
C11 C12 C13 120.2(7) . .
N2 C13 C12 124.0(8) . .
N2 C14 C15 123.4(8) . .
C14 C15 C11 120.4(8) . .
C17 C16 C20 116.3(7) . .
C17 C16 C7 121.8(7) . .
C20 C16 C7 121.9(7) . .
C16 C17 C18 119.9(8) . .
N3 C18 C17 123.7(9) . .
N3 C19 C20 122.9(9) . .
C19 C20 C16 120.7(8) . .

loop_
_geom_bond_atom_site_label_1
_geom_bond_atom_site_label_2
_geom_bond_distance
_geom_bond_site_symmetry_2
N5 O2 0.997(13) .
N5 O1 1.241(14) .
N5 O3 1.168(15) .
Cu1 N1 1.969(6) .
Cu1 N3 2.004(7) 4_465
Cu1 N2 2.084(7) 1_445
N1 C5 1.332(10) .
N1 C1 1.359(9) .
N2 C14 1.331(10) .
N2 C13 1.318(10) .
N2 Cu1 2.084(7) 1_665
N3 C19 1.358(12) .
N3 C18 1.345(12) .
N3 Cu1 2.004(7) 4_666
N4 C7 1.383(9) .
N4 C6 1.377(9) .
C1 C2 1.387(10) .
C2 C3 1.402(10) .
C3 C4 1.401(10) .
C3 C6 1.515(10) .
C4 C5 1.394(11) .
C6 C10 1.403(10) .
C7 C8 1.361(10) .
C7 C16 1.506(10) .
C8 C9 1.386(10) .
C9 C10 1.411(10) .
C9 C11 1.480(10) .
C11 C12 1.398(10) .
C11 C15 1.403(11) .
C12 C13 1.397(11) .
C14 C15 1.395(11) .
C16 C17 1.391(10) .
C16 C20 1.399(10) .
C17 C18 1.392(12) .
C19 C20 1.380(12) .
